data_2202400
loop_
_publ_author_name
'Ana Mar\'ia Atria'
.
'Piedad Cort\'es'
.
'Mar\'ia Teresa Garland'
.
'Ricardo Baggio'
.

_publ_section_title
;
 [Cu(2-Me-imidH)~4~Cl]Cl: a conflict between high symmetry and packing
 efficiency
;
_journal_issue 11
_journal_name_full 'Acta Crystallographica Section E'
_journal_page_first m1075
_journal_page_last m1077
_journal_paper_doi 10.1107/S1600536803024553
_journal_volume 59
_journal_year 2003
_chemical_formula_iupac '[Cu Cl (C4 H6 N2)4] Cl'
_chemical_formula_moiety 'C16 H24 Cl Cu N8 1+, Cl 1-'
_chemical_formula_sum 'C16 H24 Cl2 Cu N8'
_chemical_formula_weight 462.87
_chemical_name_systematic
;
Chlorotetrakis(2-methylimidazole)copper(II) chloride
;
_space_group_IT_number 104
_symmetry_cell_setting tetragonal
_symmetry_space_group_name_Hall 'P 4 -2n'
_symmetry_space_group_name_H-M 'P 4 n c'
_atom_sites_solution_hydrogens geom
_atom_sites_solution_primary direct
_atom_sites_solution_secondary difmap
_audit_creation_method SHELXL-97
_cell_angle_alpha 90.00
_cell_angle_beta 90.00
_cell_angle_gamma 90.00
_cell_formula_units_Z 2
_cell_length_a 9.8106(12)
_cell_length_b 9.8106(12)
_cell_length_c 10.8547(19)
_cell_measurement_reflns_used 134
_cell_measurement_temperature 293(2)
_cell_measurement_theta_max 22.86
_cell_measurement_theta_min 3.10
_cell_volume 1044.7(3)
_computing_cell_refinement SMART-NT
_computing_data_collection 'SMART-NT (Bruker, 2001)'
_computing_data_reduction 'SAINT-NT(Bruker, 2001)'
_computing_molecular_graphics 'XP in SHELXTL/PC (Sheldrick, 1994)'
_computing_publication_material SHELXL97
_computing_structure_refinement 'SHELXL97 (Sheldrick, 1997)'
_computing_structure_solution 'SHELXS97 (Sheldrick, 1997)'
_diffrn_ambient_temperature 293(2)
_diffrn_measured_fraction_theta_full 0.998
_diffrn_measured_fraction_theta_max 0.998
_diffrn_measurement_device_type 'Bruker SMART CCD area-detector'
_diffrn_measurement_method '\f and \w'
_diffrn_radiation_monochromator graphite
_diffrn_radiation_source 'fine-focus sealed tube'
_diffrn_radiation_type MoK\a
_diffrn_radiation_wavelength 0.71073
_diffrn_reflns_av_R_equivalents 0.0715
_diffrn_reflns_av_sigmaI/netI 0.0645
_diffrn_reflns_limit_h_max 11
_diffrn_reflns_limit_h_min -11
_diffrn_reflns_limit_k_max 11
_diffrn_reflns_limit_k_min -8
_diffrn_reflns_limit_l_max 11
_diffrn_reflns_limit_l_min -12
_diffrn_reflns_number 3889
_diffrn_reflns_theta_full 25.00
_diffrn_reflns_theta_max 25.03
_diffrn_reflns_theta_min 2.80
_diffrn_standards_decay_% <2
_diffrn_standards_number 0
_exptl_absorpt_coefficient_mu 1.319
_exptl_absorpt_correction_T_max 0.92
_exptl_absorpt_correction_T_min 0.83
_exptl_absorpt_correction_type multi-scan
_exptl_absorpt_process_details '[SADABS (Sheldrick, 1996) in SAINT-NT (Bruker, 2000)]'
_exptl_crystal_colour blue
_exptl_crystal_density_diffrn 1.471
_exptl_crystal_density_method 'not measured'
_exptl_crystal_description plates
_exptl_crystal_F_000 478
_exptl_crystal_size_max 0.16
_exptl_crystal_size_mid 0.12
_exptl_crystal_size_min 0.06
_refine_diff_density_max 0.565
_refine_diff_density_min -0.328
_refine_ls_abs_structure_details 'Flack (1983)'
_refine_ls_abs_structure_Flack -0.03(3)
_refine_ls_extinction_method none
_refine_ls_goodness_of_fit_ref 0.927
_refine_ls_hydrogen_treatment constr
_refine_ls_matrix_type full
_refine_ls_number_parameters 64
_refine_ls_number_reflns 896
_refine_ls_number_restraints 1
_refine_ls_restrained_S_all 0.926
_refine_ls_R_factor_all 0.0620
_refine_ls_R_factor_gt 0.0408
_refine_ls_shift/su_max 0.004
_refine_ls_shift/su_mean 0.001
_refine_ls_structure_factor_coef Fsqd
_refine_ls_weighting_details 'calc w = 1/[\s^2^(Fo^2^)+(0.0382P)^2^] where P = (Fo^2^+2Fc^2^)/3'
_refine_ls_weighting_scheme calc
_refine_ls_wR_factor_gt 0.0786
_refine_ls_wR_factor_ref 0.0853
_reflns_number_gt 670
_reflns_number_total 896
_reflns_threshold_expression I>2\s(I)
_cod_data_source_file bt6371.cif
_cod_data_source_block I
_cod_database_code 2202400
_cod_database_fobs_code 2202400

loop_
_symmetry_equiv_pos_as_xyz
'x, y, z'
'-x, -y, z'
'-y, x, z'
'y, -x, z'
'x+1/2, -y+1/2, z+1/2'
'-x+1/2, y+1/2, z+1/2'
'-y+1/2, -x+1/2, z+1/2'
'y+1/2, x+1/2, z+1/2'

loop_
_atom_site_label
_atom_site_fract_x
_atom_site_fract_y
_atom_site_fract_z
_atom_site_U_iso_or_equiv
_atom_site_adp_type
_atom_site_calc_flag
_atom_site_refinement_flags
_atom_site_occupancy
_atom_site_disorder_assembly
_atom_site_disorder_group
_atom_site_type_symbol
Cu -0.5000 0.5000 1.09269(8) 0.0315(3) Uani d S 1 . . Cu
Cl1 -0.5000 0.5000 0.8507(2) 0.0489(7) Uani d S 1 . . Cl
Cl2 -0.5000 0.5000 1.4710(3) 0.0442(5) Uani d S 1 . . Cl
N1 -0.3846(3) 0.3318(3) 1.1221(4) 0.0322(10) Uani d . 1 . . N
C1 -0.4137(6) 0.2365(5) 1.2110(6) 0.0484(16) Uani d . 1 . . C
H1A -0.4877 0.2407 1.2645 0.058 Uiso calc R 1 . . H
C2 -0.3208(6) 0.1369(6) 1.2097(7) 0.0585(19) Uani d . 1 . . C
H2A -0.3170 0.0608 1.2607 0.070 Uiso calc R 1 . . H
N2 -0.2334(4) 0.1708(4) 1.1185(6) 0.0558(14) Uani d . 1 . . N
H2B -0.1637 0.1235 1.0963 0.067 Uiso calc R 1 . . H
C3 -0.2717(5) 0.2890(4) 1.0680(4) 0.0376(13) Uani d . 1 . . C
C4 -0.1958(5) 0.3576(5) 0.9678(7) 0.0611(17) Uani d . 1 . . C
H4A -0.2406 0.4413 0.9467 0.092 Uiso calc R 1 . . H
H4B -0.1928 0.2992 0.8969 0.092 Uiso calc R 1 . . H
H4C -0.1046 0.3767 0.9948 0.092 Uiso calc R 1 . . H

loop_
_atom_site_aniso_label
_atom_site_aniso_U_11
_atom_site_aniso_U_22
_atom_site_aniso_U_33
_atom_site_aniso_U_12
_atom_site_aniso_U_13
_atom_site_aniso_U_23
Cu 0.0258(4) 0.0258(4) 0.0431(7) 0.000 0.000 0.000
Cl1 0.0521(10) 0.0521(10) 0.0425(17) 0.000 0.000 0.000
Cl2 0.0382(7) 0.0382(7) 0.0562(15) 0.000 0.000 0.000
N1 0.0302(19) 0.0268(18) 0.040(3) -0.0019(17) 0.0052(19) 0.0055(19)
C1 0.039(3) 0.044(3) 0.062(4) 0.007(3) 0.003(3) 0.014(3)
C2 0.056(4) 0.049(4) 0.071(5) 0.007(3) -0.004(4) 0.027(4)
N2 0.039(2) 0.038(2) 0.089(5) 0.017(2) 0.002(3) 0.004(3)
C3 0.037(3) 0.033(3) 0.043(4) -0.002(2) 0.000(2) -0.003(2)
C4 0.052(3) 0.064(4) 0.068(5) 0.012(3) 0.020(5) 0.005(5)

loop_
_atom_type_symbol
_atom_type_description
_atom_type_scat_dispersion_real
_atom_type_scat_dispersion_imag
_atom_type_scat_source
C C 0.0033 0.0016 'International Tables Vol C Tables 4.2.6.8 and 6.1.1.4'
H H 0.0000 0.0000 'International Tables Vol C Tables 4.2.6.8 and 6.1.1.4'
N N 0.0061 0.0033 'International Tables Vol C Tables 4.2.6.8 and 6.1.1.4'
Cl Cl 0.1484 0.1585 'International Tables Vol C Tables 4.2.6.8 and 6.1.1.4'
Cu Cu 0.3201 1.2651 'International Tables Vol C Tables 4.2.6.8 and 6.1.1.4'

loop_
_geom_angle_atom_site_label_1
_geom_angle_atom_site_label_2
_geom_angle_atom_site_label_3
_geom_angle_site_symmetry_1
_geom_angle_site_symmetry_3
_geom_angle
_geom_angle_publ_flag
N1 Cu N1 4_455 3_565 161.9(2) ?
N1 Cu N1 4_455 . 88.58(4) ?
N1 Cu N1 3_565 . 88.58(4) y
N1 Cu N1 4_455 2_465 88.58(4) ?
N1 Cu N1 3_565 2_465 88.58(4) ?
N1 Cu N1 . 2_465 161.9(2) ?
N1 Cu Cl1 4_455 . 99.06(12) ?
N1 Cu Cl1 3_565 . 99.06(12) ?
N1 Cu Cl1 . . 99.06(12) y
N1 Cu Cl1 2_465 . 99.06(12) ?
C3 N1 C1 . . 105.7(4) ?
C3 N1 Cu . . 131.0(3) ?
C1 N1 Cu . . 123.3(3) ?
C2 C1 N1 . . 110.4(6) ?
C2 C1 H1A . . 124.8 ?
N1 C1 H1A . . 124.8 ?
C1 C2 N2 . . 105.1(6) ?
C1 C2 H2A . . 127.4 ?
N2 C2 H2A . . 127.4 ?
C3 N2 C2 . . 109.6(4) ?
C3 N2 H2B . . 125.2 ?
C2 N2 H2B . . 125.2 ?
N1 C3 N2 . . 109.2(4) ?
N1 C3 C4 . . 127.2(4) ?
N2 C3 C4 . . 123.7(5) ?
C3 C4 H4A . . 109.5 ?
C3 C4 H4B . . 109.5 ?
H4A C4 H4B . . 109.5 ?
C3 C4 H4C . . 109.5 ?
H4A C4 H4C . . 109.5 ?
H4B C4 H4C . . 109.5 ?

loop_
_geom_bond_atom_site_label_1
_geom_bond_atom_site_label_2
_geom_bond_site_symmetry_2
_geom_bond_distance
_geom_bond_publ_flag
Cu N1 4_455 2.027(3) ?
Cu N1 3_565 2.027(3) ?
Cu N1 . 2.027(3) y
Cu N1 2_465 2.027(3) ?
Cu Cl1 . 2.627(3) y
N1 C3 . 1.322(5) y
N1 C1 . 1.374(6) y
C1 C2 . 1.337(7) y
C1 H1A . 0.9300 ?
C2 N2 . 1.351(7) y
C2 H2A . 0.9300 ?
N2 C3 . 1.337(6) y
N2 H2B . 0.8600 ?
C3 C4 . 1.480(7) y
C4 H4A . 0.9600 ?
C4 H4B . 0.9600 ?
C4 H4C . 0.9600 ?

loop_
_geom_hbond_atom_site_label_D
_geom_hbond_atom_site_label_H
_geom_hbond_atom_site_label_A
_geom_hbond_site_symmetry_A
_geom_hbond_distance_DH
_geom_hbond_distance_HA
_geom_hbond_distance_DA
_geom_hbond_angle_DHA
N2 H2B Cl2 5_554 0.86 2.43 3.258(5) 162
